data_2201593
loop_
_publ_author_name
'Sheng-Lou Deng'
'Dong-Zhi Liu'
'Wei Li'

_publ_section_title
;2-(<i>p</i>-Methoxyphenyl)-3-[<i>o</i>-(methylaminothiocarbonyl)phenyl]-1,3,2-oxazaphospholidine
 2-sulfide
;
_journal_issue 12
_journal_name_full 'Acta Crystallographica Section E'
_journal_page_first o1430
_journal_page_last o1431
_journal_paper_doi 10.1107/S1600536802021219
_journal_volume 58
_journal_year 2002
_chemical_formula_iupac 'C17 H19 N2 O2 P S2'
_chemical_formula_moiety 'C17 H19 N2 O2 P S2'
_chemical_formula_sum 'C17 H19 N2 O2 P S2'
_chemical_formula_weight 378.43
_chemical_melting_point 373
_chemical_name_systematic
;
2-(p-Methoxyphenyl)-3-[o-(methylaminothiocarbonyl)phenyl]-1,3,2-
oxazaphospholidine 2-sulfide
;
_space_group_IT_number 7
_symmetry_cell_setting monoclinic
_symmetry_space_group_name_Hall 'P -2yac'
_symmetry_space_group_name_H-M 'P 1 n 1'
_atom_sites_solution_hydrogens geom
_atom_sites_solution_primary direct
_atom_sites_solution_secondary difmap
_cell_angle_alpha 90.00
_cell_angle_beta 99.180(5)
_cell_angle_gamma 90.00
_cell_formula_units_Z 8
_cell_length_a 9.905(3)
_cell_length_b 19.091(5)
_cell_length_c 20.384(5)
_cell_measurement_reflns_used 874
_cell_measurement_temperature 293(2)
_cell_measurement_theta_max 22.10
_cell_measurement_theta_min 2.43
_cell_volume 3805.2(18)
_computing_cell_refinement SMART
_computing_data_collection 'SMART (Bruker, 1997)'
_computing_data_reduction 'SHELXTL (Bruker, 1997)'
_computing_molecular_graphics SHELXTL
_computing_publication_material SHELXTL
_computing_structure_refinement 'SHELXL97 (Sheldrick, 1997)'
_computing_structure_solution 'SHELXS97 (Sheldrick, 1997)'
_diffrn_ambient_temperature 293(2)
_diffrn_measured_fraction_theta_full 1.000
_diffrn_measured_fraction_theta_max 1.000
_diffrn_measurement_device_type 'Bruker SMART CCD area-detector'
_diffrn_measurement_method '\f and \w'
_diffrn_radiation_monochromator graphite
_diffrn_radiation_source 'fine-focus sealed tube'
_diffrn_radiation_type MoK\a
_diffrn_radiation_wavelength 0.71073
_diffrn_reflns_av_R_equivalents 0.0420
_diffrn_reflns_av_sigmaI/netI 0.0768
_diffrn_reflns_limit_h_max 9
_diffrn_reflns_limit_h_min -11
_diffrn_reflns_limit_k_max 22
_diffrn_reflns_limit_k_min -16
_diffrn_reflns_limit_l_max 24
_diffrn_reflns_limit_l_min -24
_diffrn_reflns_number 15649
_diffrn_reflns_theta_full 25.03
_diffrn_reflns_theta_max 25.03
_diffrn_reflns_theta_min 1.07
_exptl_absorpt_coefficient_mu 0.375
_exptl_absorpt_correction_T_max 0.9287
_exptl_absorpt_correction_T_min 0.9120
_exptl_absorpt_correction_type multi-scan
_exptl_absorpt_process_details '(SADABS; Sheldrick, 1996)'
_exptl_crystal_colour colorless
_exptl_crystal_density_diffrn 1.321
_exptl_crystal_density_method 'not measured'
_exptl_crystal_description prism
_exptl_crystal_F_000 1584
_exptl_crystal_size_max 0.25
_exptl_crystal_size_mid 0.20
_exptl_crystal_size_min 0.20
_refine_diff_density_max 0.277
_refine_diff_density_min -0.242
_refine_ls_abs_structure_details 'Flack (1983), 3497 Friedel pairs'
_refine_ls_abs_structure_Flack 0.00(7)
_refine_ls_extinction_method none
_refine_ls_goodness_of_fit_ref 0.967
_refine_ls_hydrogen_treatment constr
_refine_ls_matrix_type full
_refine_ls_number_parameters 866
_refine_ls_number_reflns 10230
_refine_ls_number_restraints 2
_refine_ls_restrained_S_all 0.967
_refine_ls_R_factor_all 0.0925
_refine_ls_R_factor_gt 0.0448
_refine_ls_shift/su_max 0.028
_refine_ls_shift/su_mean 0.003
_refine_ls_structure_factor_coef Fsqd
_refine_ls_weighting_details 'calc w = 1/[\s^2^(Fo^2^)+(0.04P)^2^] where P = (Fo^2^+2Fc^2^)/3'
_refine_ls_weighting_scheme calc
_refine_ls_wR_factor_gt 0.0861
_refine_ls_wR_factor_ref 0.1029
_reflns_number_gt 6200
_reflns_number_total 10230
_reflns_threshold_expression I>2\s(I)
_cod_data_source_file ob6189.cif
_cod_data_source_block 2
_cod_original_cell_volume 3805.0(17)
_cod_original_sg_symbol_H-M 'P n'
_cod_database_code 2201593
_cod_database_fobs_code 2201593

loop_
_symmetry_equiv_pos_as_xyz
'x, y, z'
'x+1/2, -y, z+1/2'

loop_
_atom_site_label
_atom_site_fract_x
_atom_site_fract_y
_atom_site_fract_z
_atom_site_U_iso_or_equiv
_atom_site_adp_type
_atom_site_calc_flag
_atom_site_refinement_flags
_atom_site_occupancy
_atom_site_disorder_assembly
_atom_site_disorder_group
_atom_site_type_symbol
P1 0.3111(2) 0.28669(9) 0.21001(8) 0.0430(4) Uani d . 1 . . P
P2 0.91232(18) 0.52552(9) 0.45588(8) 0.0421(4) Uani d . 1 . . P
P3 0.22228(19) 0.77751(9) 0.20459(8) 0.0433(4) Uani d . 1 . . P
P4 0.80813(19) 1.03120(9) 0.44247(8) 0.0444(5) Uani d . 1 . . P
S1 0.41810(18) 0.29016(9) 0.29825(8) 0.0584(5) Uani d . 1 . . S
S2 0.6262(2) 0.05347(11) 0.15939(10) 0.0809(6) Uani d . 1 . . S
S3 1.2587(2) 0.28777(11) 0.50442(10) 0.0818(6) Uani d . 1 . . S
S4 0.95681(18) 0.52990(9) 0.36696(8) 0.0576(5) Uani d . 1 . . S
S5 -0.1219(2) 0.54058(11) 0.15831(10) 0.0797(6) Uani d . 1 . . S
S6 0.17872(19) 0.78269(10) 0.29344(8) 0.0627(5) Uani d . 1 . . S
S7 0.4902(2) 0.79975(12) 0.49276(11) 0.0886(7) Uani d . 1 . . S
S8 0.70860(18) 1.03348(10) 0.35285(8) 0.0614(5) Uani d . 1 . . S
O1 0.3635(4) 0.3366(2) 0.1532(2) 0.0539(11) Uani d . 1 . . O
O2 -0.2665(5) 0.3730(3) 0.1976(2) 0.0626(15) Uani d . 1 . . O
O3 1.0048(4) 0.5714(2) 0.5121(2) 0.0513(12) Uani d . 1 . . O
O4 0.3474(5) 0.6129(3) 0.4792(3) 0.0715(17) Uani d . 1 . . O
O5 0.1303(5) 0.8238(2) 0.1485(2) 0.0512(12) Uani d . 1 . . O
O6 0.7850(5) 0.8670(3) 0.1798(3) 0.0749(18) Uani d . 1 . . O
O7 0.7526(4) 1.0812(2) 0.4979(2) 0.0550(12) Uani d . 1 . . O
O8 1.3890(6) 1.1148(3) 0.4675(3) 0.0621(15) Uani d . 1 . . O
N1 0.3236(5) 0.2116(2) 0.16960(19) 0.0407(12) Uani d . 1 . . N
N2 0.5997(5) 0.1613(3) 0.2349(2) 0.0525(14) Uani d . 1 . . N
H2B 0.5503 0.1859 0.2574 0.063 Uiso calc R 1 . . H
N3 1.1860(5) 0.4007(3) 0.4339(2) 0.0550(14) Uani d . 1 . . N
H3B 1.1228 0.4264 0.4122 0.066 Uiso calc R 1 . . H
N4 0.9488(4) 0.4496(2) 0.4945(2) 0.0381(12) Uani d . 1 . . N
N5 -0.0507(5) 0.6535(3) 0.2305(2) 0.0538(14) Uani d . 1 . . N
H5B 0.0127 0.6786 0.2529 0.065 Uiso calc R 1 . . H
N6 0.1858(5) 0.7016(2) 0.1664(2) 0.0419(12) Uani d . 1 . . N
N7 0.5167(6) 0.9089(3) 0.4165(2) 0.0584(15) Uani d . 1 . . N
H7A 0.5658 0.9332 0.3937 0.070 Uiso calc R 1 . . H
N8 0.7939(5) 0.9574(2) 0.4833(2) 0.0423(12) Uani d . 1 . . N
C1 0.2933(8) 0.1429(3) 0.1937(3) 0.046(2) Uani d . 1 . . C
C2 0.1576(7) 0.1245(4) 0.1964(3) 0.055(2) Uani d . 1 . . C
H2A 0.0880 0.1569 0.1841 0.066 Uiso calc R 1 . . H
C3 0.1266(11) 0.0584(5) 0.2172(4) 0.072(3) Uani d . 1 . . C
H3A 0.0368 0.0473 0.2210 0.086 Uiso calc R 1 . . H
C4 0.2262(10) 0.0098(5) 0.2321(4) 0.066(2) Uani d . 1 . . C
H4A 0.2043 -0.0348 0.2456 0.080 Uiso calc R 1 . . H
C5 0.3595(10) 0.0259(4) 0.2273(4) 0.064(3) Uani d . 1 . . C
H5A 0.4261 -0.0086 0.2365 0.077 Uiso calc R 1 . . H
C6 0.3978(8) 0.0926(4) 0.2091(3) 0.0439(19) Uani d . 1 . . C
C7 0.5429(7) 0.1057(3) 0.2024(3) 0.0505(17) Uani d . 1 . . C
C8 0.7426(7) 0.1835(4) 0.2348(4) 0.073(2) Uani d . 1 . . C
H8A 0.7614 0.2248 0.2616 0.109 Uiso calc R 1 . . H
H8B 0.7558 0.1935 0.1901 0.109 Uiso calc R 1 . . H
H8C 0.8035 0.1466 0.2527 0.109 Uiso calc R 1 . . H
C9 0.3693(6) 0.2205(3) 0.1051(3) 0.0537(17) Uani d . 1 . . C
H9A 0.2937 0.2144 0.0689 0.064 Uiso calc R 1 . . H
H9B 0.4406 0.1871 0.0998 0.064 Uiso calc R 1 . . H
C10 0.4229(11) 0.2940(4) 0.1068(4) 0.090(3) Uani d . 1 . . C
H10A 0.5215 0.2933 0.1195 0.107 Uiso calc R 1 . . H
H10B 0.4020 0.3144 0.0628 0.107 Uiso calc R 1 . . H
C11 0.1370(6) 0.3108(3) 0.2096(3) 0.0440(16) Uani d . 1 . . C
C12 0.0878(6) 0.3321(3) 0.2657(3) 0.0463(16) Uani d . 1 . . C
H12A 0.1470 0.3323 0.3060 0.056 Uiso calc R 1 . . H
C13 -0.0447(7) 0.3533(3) 0.2647(3) 0.0515(17) Uani d . 1 . . C
H13A -0.0753 0.3676 0.3034 0.062 Uiso calc R 1 . . H
C14 -0.1309(7) 0.3527(3) 0.2049(3) 0.0478(17) Uani d . 1 . . C
C15 -0.0873(7) 0.3299(4) 0.1475(3) 0.0610(19) Uani d . 1 . . C
H15A -0.1478 0.3286 0.1076 0.073 Uiso calc R 1 . . H
C16 0.0455(7) 0.3094(4) 0.1496(3) 0.0519(19) Uani d . 1 . . C
H16A 0.0754 0.2944 0.1110 0.062 Uiso calc R 1 . . H
C17 -0.3118(7) 0.4053(4) 0.2527(4) 0.076(2) Uani d . 1 . . C
H17A -0.4068 0.4171 0.2414 0.114 Uiso calc R 1 . . H
H17B -0.2596 0.4471 0.2644 0.114 Uiso calc R 1 . . H
H17C -0.2996 0.3736 0.2897 0.114 Uiso calc R 1 . . H
C18 0.9043(7) 0.3816(3) 0.4690(3) 0.0404(18) Uani d . 1 . . C
C19 0.7668(7) 0.3654(4) 0.4578(3) 0.049(2) Uani d . 1 . . C
H19A 0.7040 0.3989 0.4668 0.059 Uiso calc R 1 . . H
C20 0.7205(9) 0.3010(4) 0.4334(4) 0.070(3) Uani d . 1 . . C
H20A 0.6271 0.2919 0.4241 0.084 Uiso calc R 1 . . H
C21 0.8115(10) 0.2509(4) 0.4232(4) 0.069(2) Uani d . 1 . . C
H21A 0.7800 0.2068 0.4086 0.083 Uiso calc R 1 . . H
C22 0.9504(9) 0.2641(4) 0.4340(4) 0.059(2) Uani d . 1 . . C
H22A 1.0116 0.2290 0.4268 0.071 Uiso calc R 1 . . H
C23 0.9992(7) 0.3305(4) 0.4558(3) 0.0438(19) Uani d . 1 . . C
C24 1.1490(6) 0.3430(3) 0.4637(3) 0.0453(16) Uani d . 1 . . C
C25 1.3266(7) 0.4221(4) 0.4362(4) 0.078(3) Uani d . 1 . . C
H25A 1.3296 0.4647 0.4114 0.117 Uiso calc R 1 . . H
H25B 1.3759 0.3861 0.4172 0.117 Uiso calc R 1 . . H
H25C 1.3677 0.4298 0.4816 0.117 Uiso calc R 1 . . H
C26 1.0391(6) 0.4573(3) 0.5591(3) 0.0521(17) Uani d . 1 . . C
H26A 1.1098 0.4217 0.5645 0.063 Uiso calc R 1 . . H
H26B 0.9872 0.4537 0.5955 0.063 Uiso calc R 1 . . H
C27 1.0999(8) 0.5289(4) 0.5566(4) 0.073(2) Uani d . 1 . . C
H27A 1.1154 0.5495 0.6006 0.088 Uiso calc R 1 . . H
H27B 1.1868 0.5261 0.5406 0.088 Uiso calc R 1 . . H
C28 0.7420(6) 0.5525(3) 0.4600(3) 0.0414(16) Uani d . 1 . . C
C29 0.6579(7) 0.5811(3) 0.4073(3) 0.0536(18) Uani d . 1 . . C
H29A 0.6906 0.5861 0.3673 0.064 Uiso calc R 1 . . H
C30 0.5264(7) 0.6029(4) 0.4108(4) 0.0599(19) Uani d . 1 . . C
H30A 0.4731 0.6233 0.3740 0.072 Uiso calc R 1 . . H
C31 0.4746(7) 0.5942(4) 0.4697(4) 0.0542(18) Uani d . 1 . . C
C32 0.5570(7) 0.5653(3) 0.5237(3) 0.0584(18) Uani d . 1 . . C
H32A 0.5234 0.5595 0.5635 0.070 Uiso calc R 1 . . H
C33 0.6879(7) 0.5453(4) 0.5195(3) 0.051(2) Uani d . 1 . . C
H33A 0.7423 0.5264 0.5567 0.062 Uiso calc R 1 . . H
C34 0.2619(7) 0.6489(4) 0.4260(4) 0.086(3) Uani d . 1 . . C
H34A 0.1749 0.6588 0.4390 0.130 Uiso calc R 1 . . H
H34B 0.2487 0.6198 0.3871 0.130 Uiso calc R 1 . . H
H34C 0.3050 0.6919 0.4165 0.130 Uiso calc R 1 . . H
C35 0.2311(7) 0.6366(4) 0.1940(3) 0.0421(18) Uani d . 1 . . C
C36 0.3712(8) 0.6222(4) 0.2050(4) 0.053(2) Uani d . 1 . . C
H36A 0.4333 0.6560 0.1958 0.063 Uiso calc R 1 . . H
C37 0.4170(8) 0.5574(4) 0.2297(4) 0.059(2) Uani d . 1 . . C
H37A 0.5103 0.5481 0.2379 0.071 Uiso calc R 1 . . H
C38 0.3235(10) 0.5052(4) 0.2428(4) 0.070(3) Uani d . 1 . . C
H38A 0.3546 0.4615 0.2588 0.084 Uiso calc R 1 . . H
C39 0.1881(9) 0.5199(5) 0.2315(4) 0.064(2) Uani d . 1 . . C
H39A 0.1264 0.4854 0.2397 0.077 Uiso calc R 1 . . H
C40 0.1377(8) 0.5858(4) 0.2079(4) 0.050(2) Uani d . 1 . . C
C41 -0.0133(7) 0.5970(3) 0.2007(3) 0.0520(17) Uani d . 1 . . C
C42 -0.1910(8) 0.6764(4) 0.2282(4) 0.076(3) Uani d . 1 . . C
H42A -0.1925 0.7189 0.2533 0.114 Uiso calc R 1 . . H
H42B -0.2417 0.6408 0.2470 0.114 Uiso calc R 1 . . H
H42C -0.2317 0.6846 0.1829 0.114 Uiso calc R 1 . . H
C43 0.0938(7) 0.7091(3) 0.1027(3) 0.0586(19) Uani d . 1 . . C
H43A 0.0223 0.6738 0.0981 0.070 Uiso calc R 1 . . H
H43B 0.1437 0.7053 0.0656 0.070 Uiso calc R 1 . . H
C44 0.0349(8) 0.7817(4) 0.1067(4) 0.075(2) Uani d . 1 . . C
H44A 0.0159 0.8022 0.0627 0.090 Uiso calc R 1 . . H
H44B -0.0501 0.7792 0.1245 0.090 Uiso calc R 1 . . H
C45 0.3936(7) 0.8042(3) 0.1997(3) 0.0448(17) Uani d . 1 . . C
C46 0.4434(8) 0.7982(4) 0.1404(4) 0.062(2) Uani d . 1 . . C
H46A 0.3871 0.7805 0.1032 0.074 Uiso calc R 1 . . H
C47 0.5743(7) 0.8180(4) 0.1355(3) 0.0617(19) Uani d . 1 . . C
H47A 0.6076 0.8115 0.0958 0.074 Uiso calc R 1 . . H
C48 0.6569(7) 0.8476(4) 0.1892(4) 0.0553(19) Uani d . 1 . . C
C49 0.6096(7) 0.8535(4) 0.2492(3) 0.0579(18) Uani d . 1 . . C
H49A 0.6659 0.8718 0.2862 0.070 Uiso calc R 1 . . H
C50 0.4782(7) 0.8321(3) 0.2539(3) 0.0557(18) Uani d . 1 . . C
H50A 0.4461 0.8366 0.2942 0.067 Uiso calc R 1 . . H
C51 0.8719(7) 0.9028(4) 0.2317(4) 0.096(3) Uani d . 1 . . C
H51A 0.9581 0.9127 0.2177 0.144 Uiso calc R 1 . . H
H51B 0.8868 0.8739 0.2707 0.144 Uiso calc R 1 . . H
H51C 0.8295 0.9459 0.2416 0.144 Uiso calc R 1 . . H
C52 0.8248(7) 0.8900(4) 0.4602(3) 0.0440(18) Uani d . 1 . . C
C53 0.9559(9) 0.8739(4) 0.4554(4) 0.065(2) Uani d . 1 . . C
H53A 1.0222 0.9083 0.4659 0.077 Uiso calc R 1 . . H
C54 0.9953(10) 0.8106(5) 0.4363(5) 0.079(3) Uani d . 1 . . C
H54A 1.0869 0.8010 0.4349 0.095 Uiso calc R 1 . . H
C55 0.8955(13) 0.7601(5) 0.4188(4) 0.086(3) Uani d . 1 . . C
H55A 0.9200 0.7165 0.4040 0.103 Uiso calc R 1 . . H
C56 0.7588(9) 0.7739(4) 0.4230(4) 0.063(2) Uani d . 1 . . C
H56A 0.6925 0.7395 0.4122 0.075 Uiso calc R 1 . . H
C57 0.7229(8) 0.8407(4) 0.4441(3) 0.051(2) Uani d . 1 . . C
C58 0.5738(7) 0.8537(3) 0.4486(3) 0.0505(17) Uani d . 1 . . C
C59 0.3796(8) 0.9310(4) 0.4170(4) 0.079(3) Uani d . 1 . . C
H59A 0.3612 0.9722 0.3901 0.119 Uiso calc R 1 . . H
H59B 0.3673 0.9413 0.4618 0.119 Uiso calc R 1 . . H
H59C 0.3178 0.8944 0.3995 0.119 Uiso calc R 1 . . H
C60 0.7474(6) 0.9678(3) 0.5470(3) 0.0543(17) Uani d . 1 . . C
H60A 0.8221 0.9609 0.5834 0.065 Uiso calc R 1 . . H
H60B 0.6744 0.9353 0.5520 0.065 Uiso calc R 1 . . H
C61 0.6982(11) 1.0401(4) 0.5457(4) 0.090(3) Uani d . 1 . . C
H61A 0.5991 1.0402 0.5354 0.108 Uiso calc R 1 . . H
H61B 0.7240 1.0607 0.5894 0.108 Uiso calc R 1 . . H
C62 0.9845(6) 1.0572(3) 0.4476(3) 0.0437(16) Uani d . 1 . . C
C63 1.0700(8) 1.0532(4) 0.5071(3) 0.059(2) Uani d . 1 . . C
H63A 1.0366 1.0373 0.5445 0.071 Uiso calc R 1 . . H
C64 1.2049(7) 1.0724(3) 0.5120(3) 0.0551(18) Uani d . 1 . . C
H64A 1.2622 1.0682 0.5526 0.066 Uiso calc R 1 . . H
C65 1.2575(7) 1.0978(3) 0.4574(3) 0.0460(17) Uani d . 1 . . C
C66 1.1707(7) 1.1015(3) 0.3971(3) 0.0556(18) Uani d . 1 . . C
H66A 1.2033 1.1182 0.3597 0.067 Uiso calc R 1 . . H
C67 1.0355(7) 1.0807(3) 0.3921(3) 0.0519(17) Uani d . 1 . . C
H67A 0.9786 1.0824 0.3512 0.062 Uiso calc R 1 . . H
C68 1.4435(8) 1.1488(4) 0.4155(4) 0.079(2) Uani d . 1 . . C
H68A 1.5392 1.1577 0.4294 0.118 Uiso calc R 1 . . H
H68B 1.3965 1.1924 0.4050 0.118 Uiso calc R 1 . . H
H68C 1.4315 1.1194 0.3768 0.118 Uiso calc R 1 . . H

loop_
_atom_site_aniso_label
_atom_site_aniso_U_11
_atom_site_aniso_U_22
_atom_site_aniso_U_33
_atom_site_aniso_U_12
_atom_site_aniso_U_13
_atom_site_aniso_U_23
P1 0.0546(12) 0.0347(10) 0.0392(9) -0.0027(8) 0.0057(9) -0.0004(8)
P2 0.0459(11) 0.0386(10) 0.0419(10) 0.0001(8) 0.0071(8) -0.0040(8)
P3 0.0483(11) 0.0386(10) 0.0432(10) -0.0007(9) 0.0077(9) 0.0031(8)
P4 0.0554(12) 0.0359(11) 0.0412(10) 0.0018(8) 0.0057(9) 0.0051(8)
S1 0.0641(12) 0.0594(12) 0.0473(10) 0.0034(9) -0.0042(8) -0.0111(9)
S2 0.0843(14) 0.0760(15) 0.0811(13) 0.0135(11) 0.0091(11) -0.0238(11)
S3 0.0695(14) 0.0700(14) 0.1001(15) 0.0189(11) -0.0037(11) 0.0071(13)
S4 0.0690(13) 0.0593(12) 0.0478(10) 0.0006(9) 0.0191(9) 0.0026(9)
S5 0.0757(14) 0.0620(14) 0.0966(15) -0.0182(11) -0.0010(11) -0.0077(12)
S6 0.0729(13) 0.0681(14) 0.0518(11) -0.0132(10) 0.0245(9) -0.0133(9)
S7 0.0843(15) 0.0797(16) 0.0996(16) -0.0200(11) 0.0077(12) 0.0261(12)
S8 0.0705(13) 0.0644(13) 0.0451(10) -0.0029(9) -0.0036(9) 0.0126(9)
O1 0.061(3) 0.044(3) 0.056(3) 0.006(2) 0.007(2) -0.015(2)
O2 0.054(4) 0.065(4) 0.068(3) 0.001(3) 0.009(3) 0.004(3)
O3 0.048(3) 0.040(3) 0.062(3) 0.006(2) -0.004(2) -0.008(2)
O4 0.041(3) 0.075(4) 0.099(4) 0.011(3) 0.015(3) 0.012(3)
O5 0.058(3) 0.038(3) 0.055(3) -0.001(2) 0.003(2) 0.005(2)
O6 0.049(4) 0.077(4) 0.101(4) -0.006(3) 0.020(3) -0.002(3)
O7 0.060(3) 0.043(3) 0.063(3) 0.001(2) 0.013(2) 0.011(2)
O8 0.052(4) 0.060(3) 0.074(3) -0.005(3) 0.011(3) 0.006(3)
N1 0.055(3) 0.037(3) 0.031(3) 0.000(2) 0.009(2) 0.000(2)
N2 0.046(3) 0.046(4) 0.064(3) 0.000(3) 0.005(3) 0.005(3)
N3 0.042(3) 0.054(4) 0.070(4) 0.002(3) 0.010(3) -0.010(3)
N4 0.044(3) 0.032(3) 0.037(3) -0.004(2) 0.003(2) -0.001(2)
N5 0.051(4) 0.048(4) 0.066(4) -0.007(3) 0.019(3) 0.001(3)
N6 0.051(3) 0.031(3) 0.043(3) -0.003(2) 0.006(2) 0.003(2)
N7 0.070(4) 0.049(4) 0.053(3) 0.000(3) 0.000(3) 0.004(3)
N8 0.061(3) 0.030(3) 0.037(3) 0.002(2) 0.011(2) 0.001(2)
C1 0.086(6) 0.026(4) 0.027(3) -0.005(4) 0.008(4) -0.004(3)
C2 0.051(5) 0.054(5) 0.061(4) -0.006(4) 0.014(4) -0.010(4)
C3 0.097(7) 0.048(6) 0.077(6) -0.029(5) 0.033(5) -0.004(5)
C4 0.077(7) 0.049(5) 0.075(5) -0.022(5) 0.015(5) 0.001(4)
C5 0.098(8) 0.037(5) 0.050(4) 0.000(4) -0.013(5) 0.004(4)
C6 0.051(5) 0.047(5) 0.032(4) -0.003(4) 0.002(3) -0.007(3)
C7 0.067(5) 0.034(4) 0.046(4) 0.011(3) -0.007(3) -0.004(3)
C8 0.073(6) 0.056(5) 0.089(6) 0.003(4) 0.012(5) 0.005(4)
C9 0.075(5) 0.044(4) 0.042(4) 0.000(3) 0.010(3) 0.002(3)
C10 0.154(9) 0.053(6) 0.072(6) -0.020(5) 0.049(6) 0.003(5)
C11 0.050(4) 0.041(4) 0.039(4) 0.004(3) 0.002(3) -0.001(3)
C12 0.050(4) 0.053(4) 0.033(3) -0.004(3) -0.004(3) -0.001(3)
C13 0.047(4) 0.061(5) 0.048(4) 0.003(3) 0.014(3) -0.011(3)
C14 0.041(4) 0.041(4) 0.061(5) -0.006(3) 0.004(4) 0.003(3)
C15 0.058(5) 0.077(5) 0.044(4) 0.005(4) -0.003(3) 0.007(4)
C16 0.058(5) 0.056(5) 0.040(4) 0.006(4) 0.001(4) 0.001(3)
C17 0.051(5) 0.084(6) 0.098(6) 0.005(4) 0.021(4) -0.006(5)
C18 0.051(5) 0.034(4) 0.035(4) -0.003(4) 0.004(3) 0.003(3)
C19 0.044(5) 0.048(5) 0.055(4) -0.001(4) 0.005(3) 0.006(4)
C20 0.073(6) 0.055(6) 0.077(6) -0.030(5) -0.005(5) 0.007(5)
C21 0.085(7) 0.042(5) 0.079(5) -0.011(5) 0.008(5) -0.007(4)
C22 0.070(6) 0.031(4) 0.076(5) -0.008(4) 0.011(4) -0.008(4)
C23 0.055(5) 0.033(4) 0.042(4) 0.002(3) 0.002(3) -0.009(3)
C24 0.055(4) 0.035(4) 0.046(4) 0.003(3) 0.008(3) -0.013(3)
C25 0.057(6) 0.079(6) 0.104(6) -0.008(4) 0.030(5) -0.013(5)
C26 0.057(4) 0.057(5) 0.041(3) -0.006(3) 0.003(3) -0.008(3)
C27 0.080(6) 0.067(6) 0.064(5) -0.008(4) -0.014(4) -0.014(4)
C28 0.042(4) 0.039(4) 0.041(4) 0.001(3) -0.002(3) 0.002(3)
C29 0.058(5) 0.058(5) 0.045(4) -0.005(4) 0.010(3) 0.003(3)
C30 0.052(5) 0.052(5) 0.073(5) 0.003(4) 0.000(4) 0.009(4)
C31 0.042(5) 0.049(5) 0.070(5) 0.000(3) 0.003(4) -0.002(4)
C32 0.053(5) 0.063(5) 0.062(5) 0.009(4) 0.018(4) -0.002(4)
C33 0.053(5) 0.061(5) 0.039(4) 0.012(4) 0.004(3) 0.003(3)
C34 0.052(5) 0.087(6) 0.116(7) 0.003(4) 0.000(5) 0.014(6)
C35 0.054(5) 0.041(4) 0.033(4) -0.006(4) 0.012(3) -0.003(3)
C36 0.042(5) 0.048(5) 0.070(5) 0.002(4) 0.012(4) 0.003(4)
C37 0.051(5) 0.060(6) 0.068(5) 0.005(4) 0.011(4) 0.004(4)
C38 0.088(7) 0.044(5) 0.076(5) 0.019(5) 0.008(5) 0.011(4)
C39 0.060(6) 0.058(6) 0.076(5) -0.009(4) 0.020(4) 0.004(4)
C40 0.053(5) 0.041(5) 0.053(4) 0.003(4) 0.001(4) -0.009(4)
C41 0.056(5) 0.048(4) 0.053(4) -0.008(3) 0.013(3) 0.011(3)
C42 0.050(5) 0.070(5) 0.112(7) 0.003(4) 0.024(5) 0.008(5)
C43 0.075(5) 0.061(5) 0.036(3) -0.011(4) -0.002(3) 0.005(3)
C44 0.079(6) 0.054(5) 0.081(5) 0.007(4) -0.023(5) 0.008(4)
C45 0.049(4) 0.040(4) 0.044(4) -0.002(3) 0.005(4) 0.000(3)
C46 0.046(5) 0.074(6) 0.064(6) -0.015(4) 0.003(4) -0.002(4)
C47 0.070(5) 0.071(5) 0.049(4) -0.006(4) 0.024(4) 0.001(4)
C48 0.048(5) 0.047(4) 0.072(5) -0.004(3) 0.014(4) 0.004(4)
C49 0.052(5) 0.063(5) 0.057(5) -0.009(4) 0.001(4) -0.017(4)
C50 0.063(5) 0.054(5) 0.053(4) -0.005(4) 0.020(4) -0.012(3)
C51 0.046(5) 0.080(6) 0.158(8) -0.013(4) 0.005(5) -0.021(6)
C52 0.044(5) 0.042(4) 0.047(4) 0.006(4) 0.010(3) 0.001(3)
C53 0.089(7) 0.037(5) 0.075(5) 0.019(4) 0.035(4) 0.012(4)
C54 0.072(6) 0.076(7) 0.097(7) 0.008(6) 0.036(5) 0.018(6)
C55 0.144(10) 0.052(6) 0.069(6) 0.044(7) 0.039(6) 0.009(5)
C56 0.092(7) 0.032(5) 0.062(5) 0.003(4) 0.007(4) -0.007(4)
C57 0.074(6) 0.042(5) 0.034(4) 0.011(4) 0.004(4) -0.004(3)
C58 0.063(5) 0.040(4) 0.044(4) -0.005(3) -0.005(3) -0.004(3)
C59 0.053(6) 0.080(6) 0.101(6) 0.014(4) 0.002(5) -0.012(5)
C60 0.079(5) 0.046(4) 0.040(3) -0.008(3) 0.015(3) 0.001(3)
C61 0.150(9) 0.054(6) 0.077(6) 0.032(5) 0.055(6) 0.008(5)
C62 0.053(4) 0.034(4) 0.044(4) -0.002(3) 0.007(3) 0.014(3)
C63 0.057(5) 0.075(6) 0.045(4) -0.008(4) 0.010(4) 0.011(4)
C64 0.065(5) 0.060(5) 0.038(4) 0.002(4) 0.003(3) 0.009(3)
C65 0.058(5) 0.030(4) 0.051(4) 0.003(3) 0.011(4) -0.004(3)
C66 0.069(5) 0.054(5) 0.048(4) 0.003(4) 0.022(4) 0.007(3)
C67 0.058(5) 0.048(4) 0.048(4) 0.005(3) 0.001(3) 0.008(3)
C68 0.073(5) 0.065(5) 0.104(6) -0.007(4) 0.029(4) 0.007(5)

loop_
_atom_type_symbol
_atom_type_description
_atom_type_scat_dispersion_real
_atom_type_scat_dispersion_imag
_atom_type_scat_source
C C 0.0033 0.0016 'International Tables Vol C Tables 4.2.6.8 and 6.1.1.4'
H H 0.0000 0.0000 'International Tables Vol C Tables 4.2.6.8 and 6.1.1.4'
N N 0.0061 0.0033 'International Tables Vol C Tables 4.2.6.8 and 6.1.1.4'
O O 0.0106 0.0060 'International Tables Vol C Tables 4.2.6.8 and 6.1.1.4'
P P 0.1023 0.0942 'International Tables Vol C Tables 4.2.6.8 and 6.1.1.4'
S S 0.1246 0.1234 'International Tables Vol C Tables 4.2.6.8 and 6.1.1.4'

loop_
_geom_angle_atom_site_label_1
_geom_angle_atom_site_label_2
_geom_angle_atom_site_label_3
_geom_angle
O1 P1 N1 95.4(2)
O1 P1 C11 105.1(3)
N1 P1 C11 111.5(3)
O1 P1 S1 116.48(18)
N1 P1 S1 114.54(18)
C11 P1 S1 112.3(2)
O3 P2 N4 94.7(2)
O3 P2 C28 104.2(3)
N4 P2 C28 111.5(3)
O3 P2 S4 117.1(2)
N4 P2 S4 114.65(18)
C28 P2 S4 113.0(2)
O5 P3 N6 95.2(2)
O5 P3 C45 103.8(3)
N6 P3 C45 111.1(3)
O5 P3 S6 116.9(2)
N6 P3 S6 114.91(19)
C45 P3 S6 113.2(2)
O7 P4 N8 94.8(2)
O7 P4 C62 103.2(3)
N8 P4 C62 111.4(3)
O7 P4 S8 117.52(19)
N8 P4 S8 115.05(18)
C62 P4 S8 113.1(2)
C10 O1 P1 110.1(4)
C14 O2 C17 117.5(5)
C27 O3 P2 112.3(4)
C31 O4 C34 117.9(6)
C44 O5 P3 111.2(4)
C48 O6 C51 119.3(6)
C61 O7 P4 110.9(4)
C65 O8 C68 118.4(6)
C1 N1 C9 121.2(5)
C1 N1 P1 125.1(4)
C9 N1 P1 113.7(4)
C7 N2 C8 123.9(6)
C7 N2 H2B 118.0
C8 N2 H2B 118.0
C24 N3 C25 123.5(6)
C24 N3 H3B 118.3
C25 N3 H3B 118.3
C18 N4 C26 121.2(5)
C18 N4 P2 125.7(4)
C26 N4 P2 113.0(4)
C41 N5 C42 124.7(6)
C41 N5 H5B 117.6
C42 N5 H5B 117.6
C35 N6 C43 123.5(5)
C35 N6 P3 123.5(4)
C43 N6 P3 112.9(4)
C58 N7 C59 124.5(6)
C58 N7 H7A 117.7
C59 N7 H7A 117.7
C52 N8 C60 122.2(5)
C52 N8 P4 124.4(4)
C60 N8 P4 113.4(4)
C2 C1 C6 119.8(7)
C2 C1 N1 119.4(7)
C6 C1 N1 120.5(7)
C3 C2 C1 120.2(8)
C3 C2 H2A 119.9
C1 C2 H2A 119.9
C4 C3 C2 120.4(9)
C4 C3 H3A 119.8
C2 C3 H3A 119.8
C3 C4 C5 120.3(8)
C3 C4 H4A 119.9
C5 C4 H4A 119.9
C4 C5 C6 121.9(8)
C4 C5 H5A 119.0
C6 C5 H5A 119.0
C5 C6 C1 117.3(7)
C5 C6 C7 119.1(7)
C1 C6 C7 123.4(7)
N2 C7 C6 115.3(6)
N2 C7 S2 123.1(6)
C6 C7 S2 121.6(5)
N2 C8 H8A 109.5
N2 C8 H8B 109.5
H8A C8 H8B 109.5
N2 C8 H8C 109.5
H8A C8 H8C 109.5
H8B C8 H8C 109.5
N1 C9 C10 104.2(5)
N1 C9 H9A 110.9
C10 C9 H9A 110.9
N1 C9 H9B 110.9
C10 C9 H9B 110.9
H9A C9 H9B 108.9
O1 C10 C9 111.3(7)
O1 C10 H10A 109.4
C9 C10 H10A 109.4
O1 C10 H10B 109.4
C9 C10 H10B 109.4
H10A C10 H10B 108.0
C12 C11 C16 117.7(6)
C12 C11 P1 123.0(4)
C16 C11 P1 119.3(5)
C13 C12 C11 122.8(5)
C13 C12 H12A 118.6
C11 C12 H12A 118.6
C12 C13 C14 118.0(6)
C12 C13 H13A 121.0
C14 C13 H13A 121.0
C13 C14 C15 121.4(6)
C13 C14 O2 123.4(6)
C15 C14 O2 115.2(6)
C16 C15 C14 119.5(6)
C16 C15 H15A 120.3
C14 C15 H15A 120.3
C15 C16 C11 120.6(6)
C15 C16 H16A 119.7
C11 C16 H16A 119.7
O2 C17 H17A 109.5
O2 C17 H17B 109.5
H17A C17 H17B 109.5
O2 C17 H17C 109.5
H17A C17 H17C 109.5
H17B C17 H17C 109.5
C19 C18 C23 119.0(7)
C19 C18 N4 119.9(6)
C23 C18 N4 121.1(6)
C20 C19 C18 121.5(8)
C20 C19 H19A 119.2
C18 C19 H19A 119.2
C21 C20 C19 119.7(8)
C21 C20 H20A 120.2
C19 C20 H20A 120.2
C20 C21 C22 121.2(8)
C20 C21 H21A 119.4
C22 C21 H21A 119.4
C21 C22 C23 119.9(8)
C21 C22 H22A 120.0
C23 C22 H22A 120.0
C22 C23 C18 118.6(7)
C22 C23 C24 117.8(7)
C18 C23 C24 123.6(6)
N3 C24 C23 115.1(5)
N3 C24 S3 123.5(5)
C23 C24 S3 121.4(5)
N3 C25 H25A 109.5
N3 C25 H25B 109.5
H25A C25 H25B 109.5
N3 C25 H25C 109.5
H25A C25 H25C 109.5
H25B C25 H25C 109.5
N4 C26 C27 104.5(5)
N4 C26 H26A 110.9
C27 C26 H26A 110.9
N4 C26 H26B 110.9
C27 C26 H26B 110.9
H26A C26 H26B 108.9
O3 C27 C26 108.0(5)
O3 C27 H27A 110.1
C26 C27 H27A 110.1
O3 C27 H27B 110.1
C26 C27 H27B 110.1
H27A C27 H27B 108.4
C29 C28 C33 116.7(6)
C29 C28 P2 122.9(5)
C33 C28 P2 120.4(5)
C28 C29 C30 122.9(7)
C28 C29 H29A 118.5
C30 C29 H29A 118.5
C29 C30 C31 119.3(6)
C29 C30 H30A 120.3
C31 C30 H30A 120.3
O4 C31 C32 115.9(7)
O4 C31 C30 125.0(7)
C32 C31 C30 119.1(7)
C33 C32 C31 120.6(7)
C33 C32 H32A 119.7
C31 C32 H32A 119.7
C32 C33 C28 121.4(6)
C32 C33 H33A 119.3
C28 C33 H33A 119.3
O4 C34 H34A 109.5
O4 C34 H34B 109.5
H34A C34 H34B 109.5
O4 C34 H34C 109.5
H34A C34 H34C 109.5
H34B C34 H34C 109.5
C36 C35 C40 120.2(7)
C36 C35 N6 118.9(6)
C40 C35 N6 120.9(6)
C37 C36 C35 119.5(7)
C37 C36 H36A 120.2
C35 C36 H36A 120.2
C36 C37 C38 120.8(7)
C36 C37 H37A 119.6
C38 C37 H37A 119.6
C39 C38 C37 118.9(8)
C39 C38 H38A 120.6
C37 C38 H38A 120.6
C38 C39 C40 122.0(8)
C38 C39 H39A 119.0
C40 C39 H39A 119.0
C35 C40 C39 118.6(7)
C35 C40 C41 124.3(7)
C39 C40 C41 117.1(7)
N5 C41 C40 114.9(6)
N5 C41 S5 124.2(5)
C40 C41 S5 120.8(5)
N5 C42 H42A 109.5
N5 C42 H42B 109.5
H42A C42 H42B 109.5
N5 C42 H42C 109.5
H42A C42 H42C 109.5
H42B C42 H42C 109.5
N6 C43 C44 103.4(5)
N6 C43 H43A 111.1
C44 C43 H43A 111.1
N6 C43 H43B 111.1
C44 C43 H43B 111.1
H43A C43 H43B 109.1
O5 C44 C43 109.1(5)
O5 C44 H44A 109.9
C43 C44 H44A 109.9
O5 C44 H44B 109.9
C43 C44 H44B 109.9
H44A C44 H44B 108.3
C46 C45 C50 118.5(7)
C46 C45 P3 119.9(5)
C50 C45 P3 121.6(5)
C47 C46 C45 120.9(7)
C47 C46 H46A 119.5
C45 C46 H46A 119.5
C46 C47 C48 120.3(7)
C46 C47 H47A 119.8
C48 C47 H47A 119.8
O6 C48 C47 116.5(7)
O6 C48 C49 123.8(7)
C47 C48 C49 119.6(7)
C48 C49 C50 119.5(6)
C48 C49 H49A 120.3
C50 C49 H49A 120.3
C45 C50 C49 121.0(6)
C45 C50 H50A 119.5
C49 C50 H50A 119.5
O6 C51 H51A 109.5
O6 C51 H51B 109.5
H51A C51 H51B 109.5
O6 C51 H51C 109.5
H51A C51 H51C 109.5
H51B C51 H51C 109.5
C53 C52 C57 120.0(7)
C53 C52 N8 119.4(7)
C57 C52 N8 120.6(7)
C54 C53 C52 123.5(9)
C54 C53 H53A 118.3
C52 C53 H53A 118.3
C53 C54 C55 118.1(9)
C53 C54 H54A 121.0
C55 C54 H54A 121.0
C54 C55 C56 120.8(9)
C54 C55 H55A 119.6
C56 C55 H55A 119.6
C55 C56 C57 118.9(8)
C55 C56 H56A 120.5
C57 C56 H56A 120.5
C52 C57 C56 118.7(8)
C52 C57 C58 123.7(7)
C56 C57 C58 117.6(7)
N7 C58 C57 116.5(6)
N7 C58 S7 123.4(6)
C57 C58 S7 120.2(5)
N7 C59 H59A 109.5
N7 C59 H59B 109.5
H59A C59 H59B 109.5
N7 C59 H59C 109.5
H59A C59 H59C 109.5
H59B C59 H59C 109.5
N8 C60 C61 105.4(6)
N8 C60 H60A 110.7
C61 C60 H60A 110.7
N8 C60 H60B 110.7
C61 C60 H60B 110.7
H60A C60 H60B 108.8
O7 C61 C60 111.7(7)
O7 C61 H61A 109.3
C60 C61 H61A 109.3
O7 C61 H61B 109.3
C60 C61 H61B 109.3
H61A C61 H61B 107.9
C63 C62 C67 119.2(6)
C63 C62 P4 119.5(5)
C67 C62 P4 121.2(5)
C62 C63 C64 120.5(7)
C62 C63 H63A 119.8
C64 C63 H63A 119.8
C63 C64 C65 121.3(6)
C63 C64 H64A 119.3
C65 C64 H64A 119.3
O8 C65 C66 125.5(6)
O8 C65 C64 116.5(6)
C66 C65 C64 118.0(7)
C65 C66 C67 120.4(6)
C65 C66 H66A 119.8
C67 C66 H66A 119.8
C62 C67 C66 120.5(6)
C62 C67 H67A 119.8
C66 C67 H67A 119.8
O8 C68 H68A 109.5
O8 C68 H68B 109.5
H68A C68 H68B 109.5
O8 C68 H68C 109.5
H68A C68 H68C 109.5
H68B C68 H68C 109.5

loop_
_geom_bond_atom_site_label_1
_geom_bond_atom_site_label_2
_geom_bond_site_symmetry_2
_geom_bond_distance
_geom_bond_publ_flag
P1 O1 . 1.646(5) yes
P1 N1 . 1.668(5) yes
P1 C11 . 1.784(6) yes
P1 S1 . 1.938(2) yes
P2 O3 . 1.608(4) yes
P2 N4 . 1.662(5) yes
P2 C28 . 1.779(6) yes
P2 S4 . 1.934(2) yes
P3 O5 . 1.609(4) yes
P3 N6 . 1.657(5) yes
P3 C45 . 1.790(7) yes
P3 S6 . 1.930(3) yes
P4 O7 . 1.640(5) yes
P4 N8 . 1.653(5) yes
P4 C62 . 1.804(6) yes
P4 S8 . 1.933(2) yes
S2 C7 . 1.635(6) ?
S3 C24 . 1.641(6) ?
S5 C41 . 1.663(7) ?
S7 C58 . 1.672(7) ?
O1 C10 . 1.442(9) ?
O2 C14 . 1.383(8) ?
O2 C17 . 1.415(9) ?
O3 C27 . 1.448(7) ?
O4 C31 . 1.353(8) ?
O4 C34 . 1.439(8) ?
O5 C44 . 1.417(7) ?
O6 C48 . 1.365(8) ?
O6 C51 . 1.428(9) ?
O7 C61 . 1.423(9) ?
O8 C65 . 1.327(8) ?
O8 C68 . 1.421(9) ?
N1 C1 . 1.449(8) ?
N1 C9 . 1.467(7) ?
N2 C7 . 1.327(7) ?
N2 C8 . 1.478(8) ?
N2 H2B . 0.8600 ?
N3 C24 . 1.338(7) ?
N3 C25 . 1.445(8) ?
N3 H3B . 0.8600 ?
N4 C18 . 1.441(8) ?
N4 C26 . 1.475(6) ?
N5 C41 . 1.320(8) ?
N5 C42 . 1.451(8) ?
N5 H5B . 0.8600 ?
N6 C35 . 1.407(8) ?
N6 C43 . 1.469(6) ?
N7 C58 . 1.318(7) ?
N7 C59 . 1.424(8) ?
N7 H7A . 0.8600 ?
N8 C52 . 1.420(8) ?
N8 C60 . 1.458(7) ?
C1 C2 . 1.399(9) ?
C1 C6 . 1.409(10) ?
C2 C3 . 1.382(10) ?
C2 H2A . 0.9300 ?
C3 C4 . 1.354(12) ?
C3 H3A . 0.9300 ?
C4 C5 . 1.374(11) ?
C4 H4A . 0.9300 ?
C5 C6 . 1.395(10) ?
C5 H5A . 0.9300 ?
C6 C7 . 1.487(9) ?
C8 H8A . 0.9600 ?
C8 H8B . 0.9600 ?
C8 H8C . 0.9600 ?
C9 C10 . 1.500(9) ?
C9 H9A . 0.9700 ?
C9 H9B . 0.9700 ?
C10 H10A . 0.9700 ?
C10 H10B . 0.9700 ?
C11 C12 . 1.373(8) ?
C11 C16 . 1.402(8) ?
C12 C13 . 1.370(8) ?
C12 H12A . 0.9300 ?
C13 C14 . 1.372(9) ?
C13 H13A . 0.9300 ?
C14 C15 . 1.382(9) ?
C15 C16 . 1.366(9) ?
C15 H15A . 0.9300 ?
C16 H16A . 0.9300 ?
C17 H17A . 0.9600 ?
C17 H17B . 0.9600 ?
C17 H17C . 0.9600 ?
C18 C19 . 1.379(9) ?
C18 C23 . 1.409(10) ?
C19 C20 . 1.378(10) ?
C19 H19A . 0.9300 ?
C20 C21 . 1.353(11) ?
C20 H20A . 0.9300 ?
C21 C22 . 1.381(10) ?
C21 H21A . 0.9300 ?
C22 C23 . 1.404(10) ?
C22 H22A . 0.9300 ?
C23 C24 . 1.486(9) ?
C25 H25A . 0.9600 ?
C25 H25B . 0.9600 ?
C25 H25C . 0.9600 ?
C26 C27 . 1.498(9) ?
C26 H26A . 0.9700 ?
C26 H26B . 0.9700 ?
C27 H27A . 0.9700 ?
C27 H27B . 0.9700 ?
C28 C29 . 1.363(8) ?
C28 C33 . 1.409(9) ?
C29 C30 . 1.380(9) ?
C29 H29A . 0.9300 ?
C30 C31 . 1.389(9) ?
C30 H30A . 0.9300 ?
C31 C32 . 1.378(9) ?
C32 C33 . 1.367(9) ?
C32 H32A . 0.9300 ?
C33 H33A . 0.9300 ?
C34 H34A . 0.9600 ?
C34 H34B . 0.9600 ?
C34 H34C . 0.9600 ?
C35 C36 . 1.397(9) ?
C35 C40 . 1.401(10) ?
C36 C37 . 1.385(10) ?
C36 H36A . 0.9300 ?
C37 C38 . 1.414(11) ?
C37 H37A . 0.9300 ?
C38 C39 . 1.354(11) ?
C38 H38A . 0.9300 ?
C39 C40 . 1.410(10) ?
C39 H39A . 0.9300 ?
C40 C41 . 1.494(10) ?
C42 H42A . 0.9600 ?
C42 H42B . 0.9600 ?
C42 H42C . 0.9600 ?
C43 C44 . 1.511(8) ?
C43 H43A . 0.9700 ?
C43 H43B . 0.9700 ?
C44 H44A . 0.9700 ?
C44 H44B . 0.9700 ?
C45 C46 . 1.382(10) ?
C45 C50 . 1.382(8) ?
C46 C47 . 1.369(10) ?
C46 H46A . 0.9300 ?
C47 C48 . 1.378(9) ?
C47 H47A . 0.9300 ?
C48 C49 . 1.383(9) ?
C49 C50 . 1.383(9) ?
C49 H49A . 0.9300 ?
C50 H50A . 0.9300 ?
C51 H51A . 0.9600 ?
C51 H51B . 0.9600 ?
C51 H51C . 0.9600 ?
C52 C53 . 1.353(9) ?
C52 C57 . 1.382(10) ?
C53 C54 . 1.347(11) ?
C53 H53A . 0.9300 ?
C54 C55 . 1.386(13) ?
C54 H54A . 0.9300 ?
C55 C56 . 1.396(12) ?
C55 H55A . 0.9300 ?
C56 C57 . 1.409(10) ?
C56 H56A . 0.9300 ?
C57 C58 . 1.516(10) ?
C59 H59A . 0.9600 ?
C59 H59B . 0.9600 ?
C59 H59C . 0.9600 ?
C60 C61 . 1.461(9) ?
C60 H60A . 0.9700 ?
C60 H60B . 0.9700 ?
C61 H61A . 0.9700 ?
C61 H61B . 0.9700 ?
C62 C63 . 1.366(8) ?
C62 C67 . 1.384(8) ?
C63 C64 . 1.374(9) ?
C63 H63A . 0.9300 ?
C64 C65 . 1.389(9) ?
C64 H64A . 0.9300 ?
C65 C66 . 1.385(8) ?
C66 C67 . 1.385(9) ?
C66 H66A . 0.9300 ?
C67 H67A . 0.9300 ?
C68 H68A . 0.9600 ?
C68 H68B . 0.9600 ?
C68 H68C . 0.9600 ?

loop_
_geom_hbond_atom_site_label_D
_geom_hbond_atom_site_label_H
_geom_hbond_atom_site_label_A
_geom_hbond_distance_DH
_geom_hbond_distance_HA
_geom_hbond_distance_DA
_geom_hbond_angle_DHA
_geom_hbond_publ_flag
N2 H2B S1 0.86 2.59 3.420(6) 162 y
N3 H3B S4 0.86 2.64 3.480(6) 165 y
N5 H5B S6 0.86 2.63 3.458(5) 163 y
N7 H7A S8 0.86 2.60 3.426(6) 163 y
